data_1509622
loop_
_publ_author_name
'Jansen, M.'
'Kovalevskiy, A.'

_publ_section_title
;
 Synthesis and crystal structure analysis of K Ag11 (V O4)4
;
_journal_name_full 'Zeitschrift fuer Anorganische und Allgemeine Chemie'
_journal_page_first 413
_journal_page_last 436
_journal_paper_doi 10.1002/zaac.200500411
_journal_volume 632
_journal_year 2006
_chemical_formula_sum 'Ag11 K O16 V4'
_chemical_name_systematic 'K Ag11 (V O4)4'
_space_group_IT_number 61
_symmetry_space_group_name_Hall '-P 2ac 2ab'
_symmetry_space_group_name_H-M 'P b c a'
_cell_angle_alpha 90
_cell_angle_beta 90
_cell_angle_gamma 90
_cell_formula_units_Z 4
_cell_length_a 16.5328
_cell_length_b 10.6286
_cell_length_c 10.5452
_cell_volume 1853.008
_citation_journal_id_ASTM ZAACAB
_cod_data_source_file silver1-2_638.cif
_cod_data_source_block Ag11K1O16V4
_cod_original_formula_sum 'Ag11 K1 O16 V4'
_cod_database_code 1509622

loop_
_symmetry_equiv_pos_as_xyz
x,y,z
-x+1/2,-y,z+1/2
x+1/2,-y+1/2,-z
-x,y+1/2,-z+1/2
-x,-y,-z
x-1/2,y,-z-1/2
-x-1/2,y-1/2,z
x,-y-1/2,z-1/2

loop_
_atom_site_label
_atom_site_type_symbol
_atom_site_fract_x
_atom_site_fract_y
_atom_site_fract_z
_atom_site_occupancy
_atom_site_U_iso_or_equiv
O4 O-2 -0.0846 0.3221 0.6846 1 0.0
V1 V+5 0.26841 0.01345 0.50124 1 0.0
Ag4 Ag+1 0.12335 0.02192 0.71563 1 0.0
O1 O-2 -0.0002 0.3164 0.9164 1 0.0
V2 V+5 -0.00103 0.26367 0.75947 1 0.0
K1 K+1 0 0 0 1 0.0
Ag2 Ag+1 0.13204 -0.21381 0.47373 1 0.0
O2 O-2 0.2136 0.1089 0.396 1 0.0
Ag6 Ag+1 0 0 0.5 1 0.0
O5 O-2 0.3196 0.1091 0.604 1 0.0
Ag3 Ag+1 0.12592 -0.00973 0.28506 1 0.0
O8 O-2 0.3326 -0.079 0.4187 1 0.0
O7 O-2 0.0844 0.3164 0.685 1 0.0
Ag5 Ag+1 0.25382 0.24531 0.74492 1 0.0
O6 O-2 0.2055 -0.0844 0.5892 1 0.0
Ag1 Ag+1 0.13298 0.22291 0.51847 1 0.0
O3 O-2 -0.0029 0.1023 0.7564 1 0.0
